data_4073739
loop_
_publ_author_name
'Jaroschik, Florian'
'Shima, Takanori'
'Li, Xiaofang'
'Mori, Kyouichi'
'Ricard, Louis'
'Le Goff, Xavier-Fr\'ed\'eric'
'Nief, Fran\,cois'
'Hou, Zhaomin'

_publ_section_title
;
 Synthesis, Characterization, and Reactivity of
 Mono(phospholyl)lanthanoid(III) Bis(dimethylaminobenzyl) Complexes
;
_journal_issue 23
_journal_name_full Organometallics
_journal_page_first 5654
_journal_paper_doi 10.1021/om7005936
_journal_volume 26
_journal_year 2007
_chemical_formula_moiety C45H66Cl4N2P2Sc2
_chemical_formula_sum 'C45 H66 Cl4 N2 P2 Sc2'
_chemical_formula_weight 928.66
_chemical_name_systematic
; 
 ? 
;
_space_group_IT_number 14
_symmetry_cell_setting monoclinic
_symmetry_space_group_name_Hall '-P 2ybc'
_symmetry_space_group_name_H-M 'P 1 21/c 1'
_atom_sites_solution_hydrogens geom
_atom_sites_solution_primary direct
_atom_sites_solution_secondary difmap
_audit_creation_method SHELXL-97
_cell_angle_alpha 90.00
_cell_angle_beta 107.981(1)
_cell_angle_gamma 90.00
_cell_formula_units_Z 2
_cell_length_a 13.808(1)
_cell_length_b 15.315(1)
_cell_length_c 11.507(1)
_cell_measurement_reflns_used 4808
_cell_measurement_temperature 150.0(1)
_cell_measurement_theta_max 30.034
_cell_measurement_theta_min 0.998
_cell_volume 2314.5(3)
_computing_structure_refinement 'SHELXL-97 (Sheldrick, 1997)'
_computing_structure_solution 'SHELXS-97 (Sheldrick, 1990)'
_diffrn_ambient_temperature 150.0(1)
_diffrn_measured_fraction_theta_full 0.996
_diffrn_measured_fraction_theta_max 0.996
_diffrn_measurement_device_type KappaCCD
_diffrn_measurement_method 'phi and omega scans'
_diffrn_radiation_monochromator graphite
_diffrn_radiation_source 'fine-focus sealed tube'
_diffrn_radiation_type MoK\a
_diffrn_radiation_wavelength 0.71069
_diffrn_reflns_av_R_equivalents 0.0189
_diffrn_reflns_av_sigmaI/netI 0.0389
_diffrn_reflns_limit_h_max 19
_diffrn_reflns_limit_h_min -19
_diffrn_reflns_limit_k_max 18
_diffrn_reflns_limit_k_min -21
_diffrn_reflns_limit_l_max 16
_diffrn_reflns_limit_l_min -16
_diffrn_reflns_number 15958
_diffrn_reflns_theta_full 30.01
_diffrn_reflns_theta_max 30.01
_diffrn_reflns_theta_min 2.42
_exptl_absorpt_coefficient_mu 0.626
_exptl_absorpt_correction_T_max 0.9064
_exptl_absorpt_correction_T_min 0.8745
_exptl_absorpt_correction_type multi-scan
_exptl_crystal_colour colorless
_exptl_crystal_density_diffrn 1.333
_exptl_crystal_density_method 'not measured'
_exptl_crystal_description block
_exptl_crystal_F_000 980
_exptl_crystal_size_max 0.22
_exptl_crystal_size_mid 0.20
_exptl_crystal_size_min 0.16
_refine_diff_density_max 0.925
_refine_diff_density_min -0.431
_refine_diff_density_rms 0.089
_refine_ls_extinction_method none
_refine_ls_goodness_of_fit_ref 1.104
_refine_ls_hydrogen_treatment constr
_refine_ls_matrix_type full
_refine_ls_number_parameters 225
_refine_ls_number_reflns 6720
_refine_ls_number_restraints 0
_refine_ls_restrained_S_all 1.104
_refine_ls_R_factor_all 0.0466
_refine_ls_R_factor_gt 0.0385
_refine_ls_shift/su_max 0.001
_refine_ls_shift/su_mean 0.000
_refine_ls_structure_factor_coef Fsqd
_refine_ls_weighting_details 'calc w=1/[\s^2^(Fo^2^)+(0.0797P)^2^+0.0000P] where P=(Fo^2^+2Fc^2^)/3'
_refine_ls_weighting_scheme calc
_refine_ls_wR_factor_gt 0.1236
_refine_ls_wR_factor_ref 0.1273
_reflns_number_gt 5510
_reflns_number_total 6720
_reflns_threshold_expression >2sigma(I)
_cod_data_source_file om7005936-file003.cif
_cod_data_source_block fj218
_cod_depositor_comments
;
The following automatic conversions were performed:

'_symmetry_cell_setting' value 'Monoclinic' changed to 'monoclinic'
according to /home/saulius/struct/CIF-dictionaries/cif_core.dic
dictionary named 'cif_core.dic' version 2.4.1 from 2010-06-29.

Automatic conversion script
Id: cif_fix_values 1715 2011-07-08 13:25:40Z adriana 
;
_cod_original_sg_symbol_H-M 'P21/c     '
_cod_database_code 4073739

loop_
_symmetry_equiv_pos_as_xyz
'x, y, z'
'-x, y+1/2, -z+1/2'
'-x, -y, -z'
'x, -y-1/2, z-1/2'

loop_
_atom_site_label
_atom_site_type_symbol
_atom_site_fract_x
_atom_site_fract_y
_atom_site_fract_z
_atom_site_U_iso_or_equiv
_atom_site_adp_type
_atom_site_occupancy
_atom_site_symmetry_multiplicity
_atom_site_calc_flag
_atom_site_refinement_flags
Sc1 Sc -0.88610(2) -0.028308(18) -0.56926(2) 0.01636(9) Uani 1 1 d .
Cl1 Cl -0.94007(3) -0.15782(2) -0.69084(3) 0.02345(10) Uani 1 1 d .
Cl2 Cl -0.99891(3) -0.09475(2) -0.44502(3) 0.02058(10) Uani 1 1 d .
P1 P -0.68475(3) -0.03804(3) -0.53835(4) 0.01817(10) Uani 1 1 d .
N1 N -0.90063(10) 0.03472(8) -0.76326(12) 0.0209(3) Uani 1 1 d .
C1 C -0.72309(11) -0.09800(10) -0.42798(14) 0.0173(3) Uani 1 1 d .
C2 C -0.75655(12) -0.04140(10) -0.35179(14) 0.0185(3) Uani 1 1 d .
C3 C -0.75587(12) 0.04877(10) -0.38462(15) 0.0195(3) Uani 1 1 d .
C4 C -0.71984(11) 0.06196(10) -0.48499(15) 0.0193(3) Uani 1 1 d .
C5 C -0.70010(12) -0.19602(10) -0.40926(14) 0.0205(3) Uani 1 1 d .
C6 C -0.66984(14) -0.23302(11) -0.51667(16) 0.0273(4) Uani 1 1 d .
H6A H -0.7261 -0.2252 -0.5924 0.041 Uiso 1 1 calc R
H6B H -0.6545 -0.2954 -0.5033 0.041 Uiso 1 1 calc R
H6C H -0.6095 -0.2022 -0.5231 0.041 Uiso 1 1 calc R
C7 C -0.79018(13) -0.25178(11) -0.39881(17) 0.0278(4) Uani 1 1 d .
H7A H -0.8472 -0.2467 -0.4744 0.042 Uiso 1 1 calc R
H7B H -0.8114 -0.2310 -0.3299 0.042 Uiso 1 1 calc R
H7C H -0.7691 -0.3130 -0.3855 0.042 Uiso 1 1 calc R
C8 C -0.60948(13) -0.20603(12) -0.29292(16) 0.0282(4) Uani 1 1 d .
H8A H -0.5934 -0.2681 -0.2775 0.042 Uiso 1 1 calc R
H8B H -0.6268 -0.1808 -0.2236 0.042 Uiso 1 1 calc R
H8C H -0.5503 -0.1756 -0.3033 0.042 Uiso 1 1 calc R
C9 C -0.77937(14) -0.06606(12) -0.23536(15) 0.0259(3) Uani 1 1 d .
H9A H -0.7883 -0.1294 -0.2330 0.039 Uiso 1 1 calc R
H9B H -0.8419 -0.0368 -0.2332 0.039 Uiso 1 1 calc R
H9C H -0.7227 -0.0479 -0.1646 0.039 Uiso 1 1 calc R
C10 C -0.78210(14) 0.11806(12) -0.30528(16) 0.0268(3) Uani 1 1 d .
H10A H -0.7681 0.1760 -0.3326 0.040 Uiso 1 1 calc R
H10B H -0.7408 0.1093 -0.2200 0.040 Uiso 1 1 calc R
H10C H -0.8544 0.1137 -0.3119 0.040 Uiso 1 1 calc R
C11 C -0.69007(12) 0.15037(10) -0.52860(16) 0.0239(3) Uani 1 1 d .
C12 C -0.77416(13) 0.22003(11) -0.55528(18) 0.0306(4) Uani 1 1 d .
H12A H -0.7471 0.2758 -0.5732 0.046 Uiso 1 1 calc R
H12B H -0.7979 0.2268 -0.4838 0.046 Uiso 1 1 calc R
H12C H -0.8312 0.2019 -0.6258 0.046 Uiso 1 1 calc R
C13 C -0.65833(15) 0.13940(12) -0.64390(18) 0.0320(4) Uani 1 1 d .
H13A H -0.6014 0.0982 -0.6277 0.048 Uiso 1 1 calc R
H13B H -0.6373 0.1960 -0.6676 0.048 Uiso 1 1 calc R
H13C H -0.7160 0.1169 -0.7103 0.048 Uiso 1 1 calc R
C14 C -0.59618(15) 0.18340(12) -0.42719(19) 0.0342(4) Uani 1 1 d .
H14A H -0.5430 0.1385 -0.4088 0.051 Uiso 1 1 calc R
H14B H -0.6151 0.1960 -0.3535 0.051 Uiso 1 1 calc R
H14C H -0.5706 0.2368 -0.4546 0.051 Uiso 1 1 calc R
C15 C -0.94779(12) 0.10922(11) -0.81067(15) 0.0231(3) Uani 1 1 d .
H15 H -0.9809 0.1419 -0.7638 0.028 Uiso 1 1 calc R
C16 C -0.95058(13) 0.14086(12) -0.92480(16) 0.0284(4) Uani 1 1 d .
H16 H -0.9844 0.1942 -0.9544 0.034 Uiso 1 1 calc R
C17 C -0.90369(14) 0.09398(12) -0.99459(15) 0.0283(4) Uani 1 1 d .
H17 H -0.9054 0.1139 -1.0734 0.034 Uiso 1 1 calc R
C18 C -0.85399(14) 0.01719(12) -0.94718(15) 0.0280(4) Uani 1 1 d .
H18 H -0.8204 -0.0163 -0.9927 0.034 Uiso 1 1 calc R
C19 C -0.85397(13) -0.00994(11) -0.83266(15) 0.0255(3) Uani 1 1 d .
H19 H -0.8195 -0.0626 -0.8009 0.031 Uiso 1 1 calc R

loop_
_atom_site_aniso_label
_atom_site_aniso_U_11
_atom_site_aniso_U_22
_atom_site_aniso_U_33
_atom_site_aniso_U_23
_atom_site_aniso_U_13
_atom_site_aniso_U_12
Sc1 0.01625(15) 0.01807(15) 0.01555(15) 0.00047(10) 0.00605(11) 0.00076(10)
Cl1 0.0276(2) 0.02206(19) 0.02139(19) -0.00322(14) 0.00855(15) -0.00246(14)
Cl2 0.02114(19) 0.02031(18) 0.02349(19) 0.00307(14) 0.01158(15) 0.00269(13)
P1 0.0181(2) 0.01898(19) 0.0195(2) 0.00131(14) 0.00887(16) 0.00069(14)
N1 0.0227(7) 0.0216(6) 0.0191(6) 0.0011(5) 0.0076(5) 0.0005(5)
C1 0.0150(7) 0.0187(7) 0.0180(6) 0.0017(6) 0.0048(5) -0.0005(5)
C2 0.0170(7) 0.0224(7) 0.0157(7) -0.0004(6) 0.0045(6) -0.0003(5)
C3 0.0180(7) 0.0211(7) 0.0191(7) -0.0028(6) 0.0054(6) 0.0000(6)
C4 0.0183(7) 0.0177(7) 0.0221(7) -0.0007(6) 0.0064(6) -0.0014(6)
C5 0.0216(7) 0.0186(7) 0.0216(7) 0.0024(6) 0.0073(6) 0.0016(6)
C6 0.0329(9) 0.0215(8) 0.0302(9) 0.0000(7) 0.0138(7) 0.0049(7)
C7 0.0302(9) 0.0207(7) 0.0335(9) 0.0051(7) 0.0112(7) -0.0024(6)
C8 0.0243(8) 0.0287(8) 0.0290(8) 0.0063(7) 0.0044(7) 0.0039(7)
C9 0.0296(9) 0.0310(8) 0.0189(7) 0.0008(7) 0.0099(7) 0.0006(7)
C10 0.0288(8) 0.0268(8) 0.0252(8) -0.0066(7) 0.0089(7) 0.0011(7)
C11 0.0240(8) 0.0192(7) 0.0295(8) 0.0021(6) 0.0097(7) -0.0028(6)
C12 0.0301(9) 0.0213(8) 0.0405(10) 0.0064(7) 0.0109(8) 0.0014(7)
C13 0.0389(10) 0.0262(8) 0.0373(10) 0.0042(8) 0.0210(8) -0.0042(7)
C14 0.0293(9) 0.0286(9) 0.0408(10) 0.0030(8) 0.0052(8) -0.0077(7)
C15 0.0214(7) 0.0256(8) 0.0234(7) 0.0023(6) 0.0085(6) 0.0017(6)
C16 0.0274(8) 0.0308(8) 0.0247(8) 0.0091(7) 0.0048(7) 0.0006(7)
C17 0.0292(9) 0.0365(9) 0.0181(7) 0.0043(7) 0.0057(6) -0.0060(7)
C18 0.0331(9) 0.0325(9) 0.0217(8) -0.0018(7) 0.0134(7) -0.0029(7)
C19 0.0307(9) 0.0253(8) 0.0213(7) -0.0012(7) 0.0094(7) 0.0020(7)

loop_
_atom_type_symbol
_atom_type_description
_atom_type_scat_dispersion_real
_atom_type_scat_dispersion_imag
_atom_type_scat_source
C C 0.0033 0.0016 'International Tables Vol C Tables 4.2.6.8 and 6.1.1.4'
H H 0.0000 0.0000 'International Tables Vol C Tables 4.2.6.8 and 6.1.1.4'
Cl Cl 0.1484 0.1585 'International Tables Vol C Tables 4.2.6.8 and 6.1.1.4'
N N 0.0061 0.0033 'International Tables Vol C Tables 4.2.6.8 and 6.1.1.4'
P P 0.1023 0.0942 'International Tables Vol C Tables 4.2.6.8 and 6.1.1.4'
Sc Sc 0.2519 0.3716 'International Tables Vol C Tables 4.2.6.8 and 6.1.1.4'

loop_
_geom_angle_atom_site_label_1
_geom_angle_atom_site_label_2
_geom_angle_atom_site_label_3
_geom_angle
_geom_angle_site_symmetry_1
_geom_angle_site_symmetry_3
N1 Sc1 Cl1 82.42(3) . .
N1 Sc1 Cl2 83.38(3) . 3_354
Cl1 Sc1 Cl2 124.715(18) . 3_354
N1 Sc1 C1 124.44(5) . .
Cl1 Sc1 C1 94.53(4) . .
Cl2 Sc1 C1 136.19(4) 3_354 .
N1 Sc1 C2 140.17(5) . .
Cl1 Sc1 C2 119.59(4) . .
Cl2 Sc1 C2 104.91(4) 3_354 .
C1 Sc1 C2 31.65(5) . .
N1 Sc1 C4 86.75(5) . .
Cl1 Sc1 C4 137.25(4) . .
Cl2 Sc1 C4 94.60(4) 3_354 .
C1 Sc1 C4 58.92(5) . .
C2 Sc1 C4 54.17(5) . .
N1 Sc1 C3 114.70(5) . .
Cl1 Sc1 C3 149.19(4) . .
Cl2 Sc1 C3 84.11(4) 3_354 .
C1 Sc1 C3 54.70(5) . .
C2 Sc1 C3 31.98(5) . .
C4 Sc1 C3 31.36(5) . .
N1 Sc1 Cl2 140.83(4) . .
Cl1 Sc1 Cl2 82.404(15) . .
Cl2 Sc1 Cl2 76.162(15) 3_354 .
C1 Sc1 Cl2 92.61(3) . .
C2 Sc1 Cl2 78.06(4) . .
C4 Sc1 Cl2 127.45(4) . .
C3 Sc1 Cl2 96.19(4) . .
N1 Sc1 P1 86.05(3) . .
Cl1 Sc1 P1 98.779(16) . .
Cl2 Sc1 P1 133.034(16) 3_354 .
C1 Sc1 P1 39.33(3) . .
C2 Sc1 P1 59.52(4) . .
C4 Sc1 P1 39.07(3) . .
C3 Sc1 P1 59.55(4) . .
Cl2 Sc1 P1 131.941(16) . .
Sc1 Cl2 Sc1 103.838(15) 3_354 .
C4 P1 C1 91.45(7) . .
C4 P1 Sc1 67.47(5) . .
C1 P1 Sc1 66.41(5) . .
C15 N1 C19 116.63(14) . .
C15 N1 Sc1 127.92(10) . .
C19 N1 Sc1 115.43(10) . .
C2 C1 C5 127.42(13) . .
C2 C1 P1 110.77(11) . .
C5 C1 P1 120.76(11) . .
C2 C1 Sc1 75.31(9) . .
C5 C1 Sc1 126.74(10) . .
P1 C1 Sc1 74.26(5) . .
C1 C2 C3 113.52(13) . .
C1 C2 C9 126.48(14) . .
C3 C2 C9 119.56(14) . .
C1 C2 Sc1 73.04(8) . .
C3 C2 Sc1 74.33(9) . .
C9 C2 Sc1 127.00(11) . .
C4 C3 C2 112.83(13) . .
C4 C3 C10 127.26(15) . .
C2 C3 C10 119.61(14) . .
C4 C3 Sc1 74.06(9) . .
C2 C3 Sc1 73.69(9) . .
C10 C3 Sc1 125.15(11) . .
C3 C4 C11 126.19(14) . .
C3 C4 P1 111.37(11) . .
C11 C4 P1 121.11(11) . .
C3 C4 Sc1 74.58(9) . .
C11 C4 Sc1 129.71(11) . .
P1 C4 Sc1 73.47(5) . .
C6 C5 C8 108.40(13) . .
C6 C5 C1 110.17(12) . .
C8 C5 C1 107.34(13) . .
C6 C5 C7 106.59(14) . .
C8 C5 C7 109.69(13) . .
C1 C5 C7 114.52(12) . .
C13 C11 C12 107.71(14) . .
C13 C11 C14 107.11(15) . .
C12 C11 C14 109.35(14) . .
C13 C11 C4 111.23(13) . .
C12 C11 C4 114.42(13) . .
C14 C11 C4 106.78(14) . .
N1 C15 C16 123.29(15) . .
C17 C16 C15 119.21(16) . .
C16 C17 C18 118.50(16) . .
C19 C18 C17 119.01(16) . .
N1 C19 C18 123.35(16) . .

loop_
_geom_bond_atom_site_label_1
_geom_bond_atom_site_label_2
_geom_bond_distance
_geom_bond_site_symmetry_2
Sc1 N1 2.3831(13) .
Sc1 Cl1 2.4090(5) .
Sc1 Cl2 2.5022(5) 3_354
Sc1 C1 2.5669(15) .
Sc1 C2 2.5959(16) .
Sc1 C4 2.5976(15) .
Sc1 C3 2.6043(16) .
Sc1 Cl2 2.6231(5) .
Sc1 P1 2.6960(5) .
Cl2 Sc1 2.5022(5) 3_354
P1 C4 1.7723(16) .
P1 C1 1.7753(15) .
N1 C15 1.343(2) .
N1 C19 1.356(2) .
C1 C2 1.408(2) .
C1 C5 1.536(2) .
C2 C3 1.433(2) .
C2 C9 1.516(2) .
C3 C4 1.406(2) .
C3 C10 1.515(2) .
C4 C11 1.543(2) .
C5 C6 1.530(2) .
C5 C8 1.532(2) .
C5 C7 1.544(2) .
C11 C13 1.530(2) .
C11 C12 1.536(2) .
C11 C14 1.538(3) .
C15 C16 1.389(2) .
C16 C17 1.379(3) .
C17 C18 1.386(3) .
C18 C19 1.382(2) .
